data_7021831
loop_
_publ_author_name
'Sun, Wen-Bin'
'Han, Bing-Lu'
'Lin, Po-Heng'
'Li, Hong-Feng'
'Chen, Peng'
'Tian, Yong-Mei'
'Murugesu, Muralee'
'Yan, Peng-Fei'

_publ_section_title
;
 Series of dinuclear and tetranuclear lanthanide clusters encapsulated by
 salen-type and \b-diketionate ligands: single-molecule magnet and
 fluorescence properties.
;
_journal_issue 37
_journal_name_full 'Dalton transactions (Cambridge, England : 2003)'
_journal_page_first 13397
_journal_page_last 13403
_journal_paper_doi 10.1039/c3dt51227d
_journal_volume 42
_journal_year 2013
_chemical_formula_moiety 'C50 H44 N4 O9 Tb2'
_chemical_formula_sum 'C50 H44 N4 O9 Tb2'
_chemical_formula_weight 1162.73
_chemical_name_systematic
; 
 ? 
;
_space_group_IT_number 14
_symmetry_space_group_name_Hall '-P 2yn'
_symmetry_space_group_name_H-M 'P 1 21/n 1'
_atom_sites_solution_hydrogens geom
_atom_sites_solution_primary direct
_atom_sites_solution_secondary difmap
_audit_creation_method SHELXL-97
_cell_angle_alpha 90.00
_cell_angle_beta 106.2460(10)
_cell_angle_gamma 90.00
_cell_formula_units_Z 4
_cell_length_a 12.9763(5)
_cell_length_b 19.4129(7)
_cell_length_c 19.3280(7)
_cell_measurement_reflns_used 5975
_cell_measurement_temperature 296(2)
_cell_measurement_theta_max 24.27
_cell_measurement_theta_min 2.20
_cell_volume 4674.5(3)
_computing_cell_refinement 'SAINT (Bruker, 2007)'
_computing_data_collection 'APEX 2 (Bruker, 2007)'
_computing_data_reduction SAINT-plus
_computing_molecular_graphics 'SHELXTL (Sheldrick, 2008)'
_computing_publication_material 'SHELXL-97 (Sheldrick, 1997)'
_computing_structure_refinement 'SHELXL-97 (Sheldrick, 1997)'
_computing_structure_solution 'SHELXS-97 (Sheldrick, 1990)'
_diffrn_ambient_temperature 296(2)
_diffrn_measured_fraction_theta_full 0.998
_diffrn_measured_fraction_theta_max 0.998
_diffrn_radiation_monochromator graphite
_diffrn_radiation_source 'fine-focus sealed tube'
_diffrn_radiation_type MoK\a
_diffrn_radiation_wavelength 0.71073
_diffrn_reflns_av_R_equivalents 0.0491
_diffrn_reflns_av_sigmaI/netI 0.0582
_diffrn_reflns_limit_h_max 17
_diffrn_reflns_limit_h_min -17
_diffrn_reflns_limit_k_max 25
_diffrn_reflns_limit_k_min -13
_diffrn_reflns_limit_l_max 25
_diffrn_reflns_limit_l_min -25
_diffrn_reflns_number 34033
_diffrn_reflns_theta_full 28.29
_diffrn_reflns_theta_max 28.29
_diffrn_reflns_theta_min 1.52
_exptl_absorpt_coefficient_mu 3.061
_exptl_absorpt_correction_T_max 0.6088
_exptl_absorpt_correction_T_min 0.5149
_exptl_absorpt_correction_type multi-scan
_exptl_crystal_colour yellow
_exptl_crystal_density_diffrn 1.652
_exptl_crystal_density_method 'not measured'
_exptl_crystal_description block
_exptl_crystal_F_000 2296
_exptl_crystal_size_max 0.25
_exptl_crystal_size_mid 0.21
_exptl_crystal_size_min 0.18
_refine_diff_density_max 0.701
_refine_diff_density_min -0.739
_refine_diff_density_rms 0.113
_refine_ls_extinction_method none
_refine_ls_goodness_of_fit_ref 0.969
_refine_ls_hydrogen_treatment mixed
_refine_ls_matrix_type full
_refine_ls_number_parameters 592
_refine_ls_number_reflns 11585
_refine_ls_number_restraints 3
_refine_ls_restrained_S_all 0.969
_refine_ls_R_factor_all 0.0624
_refine_ls_R_factor_gt 0.0344
_refine_ls_shift/su_max 0.002
_refine_ls_shift/su_mean 0.000
_refine_ls_structure_factor_coef Fsqd
_refine_ls_weighting_details 'calc w=1/[\s^2^(Fo^2^)+(0.0301P)^2^+0.0000P] where P=(Fo^2^+2Fc^2^)/3'
_refine_ls_weighting_scheme calc
_refine_ls_wR_factor_gt 0.0659
_refine_ls_wR_factor_ref 0.0766
_reflns_number_gt 8171
_reflns_number_total 11585
_reflns_threshold_expression >2sigma(I)
_cod_data_source_file c3dt51227d.txt
_cod_data_source_block 37
_cod_original_sg_symbol_H-M 'P 21/n'
_cod_database_code 7021831

loop_
_symmetry_equiv_pos_as_xyz
'x, y, z'
'-x+1/2, y+1/2, -z+1/2'
'-x, -y, -z'
'x-1/2, -y-1/2, z-1/2'

loop_
_atom_site_label
_atom_site_type_symbol
_atom_site_fract_x
_atom_site_fract_y
_atom_site_fract_z
_atom_site_U_iso_or_equiv
_atom_site_adp_type
_atom_site_occupancy
_atom_site_symmetry_multiplicity
_atom_site_calc_flag
_atom_site_refinement_flags
Tb1 Tb 0.367034(15) 0.474253(11) 0.207940(10) 0.03361(6) Uani 1 1 d .
Tb2 Tb 0.457228(14) 0.591209(10) 0.376620(10) 0.02948(6) Uani 1 1 d .
O3 O 0.61603(19) 0.58459(14) 0.46015(14) 0.0367(7) Uani 1 1 d .
O2 O 0.31175(19) 0.55377(15) 0.28216(14) 0.0365(7) Uani 1 1 d .
O1 O 0.51548(19) 0.52002(14) 0.29479(13) 0.0344(6) Uani 1 1 d .
O5 O 0.4906(2) 0.38991(16) 0.20018(15) 0.0440(7) Uani 1 1 d .
O4 O 0.3802(2) 0.63214(15) 0.45485(15) 0.0437(7) Uani 1 1 d .
O9 O 0.4197(3) 0.48369(16) 0.42262(16) 0.0446(8) Uani 1 1 d D
O6 O 0.3807(2) 0.39667(16) 0.30640(15) 0.0415(7) Uani 1 1 d .
O8 O 0.1934(2) 0.43761(17) 0.19335(16) 0.0496(8) Uani 1 1 d .
N3 N 0.5789(3) 0.66977(19) 0.33612(18) 0.0411(9) Uani 1 1 d .
N2 N 0.2815(3) 0.57972(19) 0.13427(19) 0.0425(9) Uani 1 1 d .
N1 N 0.4819(3) 0.54329(19) 0.14507(18) 0.0415(9) Uani 1 1 d .
O7 O 0.3001(2) 0.43964(17) 0.08858(16) 0.0515(8) Uani 1 1 d .
C1 C 0.6158(3) 0.5057(2) 0.2935(2) 0.0348(9) Uani 1 1 d .
C20 C 0.2106(3) 0.5766(2) 0.2694(2) 0.0355(10) Uani 1 1 d .
N4 N 0.3787(3) 0.70410(19) 0.33051(18) 0.0422(9) Uani 1 1 d .
C21 C 0.7182(3) 0.5981(2) 0.4672(2) 0.0364(10) Uani 1 1 d .
C2 C 0.6879(3) 0.4766(2) 0.3540(2) 0.0425(11) Uani 1 1 d .
H2A H 0.6649 0.4666 0.3943 0.051 Uiso 1 1 calc R
C40 C 0.3081(3) 0.6771(2) 0.4614(2) 0.0418(11) Uani 1 1 d .
C8 C 0.4243(4) 0.5734(3) 0.0782(2) 0.0458(11) Uani 1 1 d .
C15 C 0.1551(3) 0.6056(2) 0.2024(2) 0.0408(11) Uani 1 1 d .
C14 C 0.2014(3) 0.6129(2) 0.1428(2) 0.0480(12) Uani 1 1 d .
H14A H 0.1695 0.6448 0.1074 0.058 Uiso 1 1 calc R
C26 C 0.7524(3) 0.6425(2) 0.4203(2) 0.0407(10) Uani 1 1 d .
C6 C 0.6523(3) 0.5197(3) 0.2329(2) 0.0446(11) Uani 1 1 d .
C22 C 0.7973(3) 0.5661(3) 0.5216(2) 0.0550(13) Uani 1 1 d .
H22A H 0.7765 0.5366 0.5532 0.066 Uiso 1 1 calc R
C27 C 0.6815(3) 0.6775(3) 0.3602(2) 0.0498(12) Uani 1 1 d .
H27A H 0.7128 0.7092 0.3361 0.060 Uiso 1 1 calc R
C19 C 0.1586(3) 0.5734(3) 0.3232(3) 0.0494(12) Uani 1 1 d .
H19A H 0.1945 0.5550 0.3678 0.059 Uiso 1 1 calc R
C47 C 0.2058(4) 0.4340(3) 0.0468(3) 0.0602(14) Uani 1 1 d .
C13 C 0.3183(4) 0.5923(2) 0.0723(2) 0.0462(11) Uani 1 1 d .
C35 C 0.2660(3) 0.7280(2) 0.4094(3) 0.0465(11) Uani 1 1 d .
C44 C 0.4379(3) 0.3440(2) 0.3305(2) 0.0408(10) Uani 1 1 d .
C34 C 0.3079(3) 0.7411(2) 0.3492(3) 0.0510(12) Uani 1 1 d .
H34A H 0.2819 0.7797 0.3213 0.061 Uiso 1 1 calc R
C7 C 0.5841(3) 0.5486(3) 0.1665(2) 0.0490(12) Uani 1 1 d .
H7A H 0.6174 0.5728 0.1373 0.059 Uiso 1 1 calc R
C45 C 0.4241(4) 0.3123(2) 0.3982(2) 0.0531(12) Uani 1 1 d .
H45A H 0.3696 0.3368 0.4129 0.080 Uiso 1 1 calc R
H45B H 0.4907 0.3149 0.4356 0.080 Uiso 1 1 calc R
H45C H 0.4033 0.2649 0.3893 0.080 Uiso 1 1 calc R
C28 C 0.5201(4) 0.7066(3) 0.2734(3) 0.0513(12) Uani 1 1 d .
C3 C 0.7925(4) 0.4623(3) 0.3551(3) 0.0580(14) Uani 1 1 d .
H3A H 0.8388 0.4420 0.3956 0.070 Uiso 1 1 calc R
C9 C 0.4645(4) 0.5795(3) 0.0191(2) 0.0540(13) Uani 1 1 d .
H9A H 0.5347 0.5661 0.0230 0.065 Uiso 1 1 calc R
C10 C 0.4022(4) 0.6052(3) -0.0449(3) 0.0694(16) Uani 1 1 d .
H10A H 0.4302 0.6094 -0.0841 0.083 Uiso 1 1 calc R
C4 C 0.8288(4) 0.4782(3) 0.2957(3) 0.0680(17) Uani 1 1 d .
H4A H 0.8996 0.4692 0.2966 0.082 Uiso 1 1 calc R
C24 C 0.9383(4) 0.6206(3) 0.4845(3) 0.0649(15) Uani 1 1 d .
H24A H 1.0110 0.6278 0.4900 0.078 Uiso 1 1 calc R
C33 C 0.4147(3) 0.7246(2) 0.2705(2) 0.0482(12) Uani 1 1 d .
C42 C 0.5392(4) 0.3412(3) 0.2399(3) 0.0505(12) Uani 1 1 d .
C5 C 0.7608(4) 0.5068(3) 0.2371(3) 0.0643(16) Uani 1 1 d .
H5A H 0.7861 0.5183 0.1981 0.077 Uiso 1 1 calc R
C17 C 0.0008(4) 0.6250(3) 0.2459(3) 0.0637(15) Uani 1 1 d .
H17A H -0.0695 0.6402 0.2378 0.076 Uiso 1 1 calc R
C49 C 0.1118(4) 0.4307(3) 0.1405(3) 0.0588(14) Uani 1 1 d .
C18 C 0.0545(4) 0.5971(3) 0.3119(3) 0.0612(14) Uani 1 1 d .
H18A H 0.0210 0.5942 0.3485 0.073 Uiso 1 1 calc R
C25 C 0.8636(3) 0.6528(3) 0.4316(3) 0.0631(15) Uani 1 1 d .
H25A H 0.8862 0.6830 0.4014 0.076 Uiso 1 1 calc R
C43 C 0.5134(4) 0.3170(2) 0.3001(3) 0.0544(13) Uani 1 1 d .
H43A H 0.5508 0.2784 0.3224 0.065 Uiso 1 1 calc R
C16 C 0.0504(3) 0.6302(3) 0.1929(3) 0.0540(13) Uani 1 1 d .
H16A H 0.0142 0.6505 0.1494 0.065 Uiso 1 1 calc R
C12 C 0.2561(4) 0.6194(3) 0.0071(3) 0.0672(16) Uani 1 1 d .
H12A H 0.1863 0.6339 0.0029 0.081 Uiso 1 1 calc R
C23 C 0.9051(4) 0.5766(3) 0.5304(3) 0.0659(16) Uani 1 1 d .
H23A H 0.9557 0.5542 0.5672 0.079 Uiso 1 1 calc R
C41 C 0.6332(5) 0.3099(3) 0.2193(3) 0.086(2) Uani 1 1 d .
H41A H 0.6410 0.3320 0.1766 0.129 Uiso 1 1 calc R
H41B H 0.6208 0.2616 0.2103 0.129 Uiso 1 1 calc R
H41C H 0.6975 0.3163 0.2580 0.129 Uiso 1 1 calc R
C48 C 0.1130(4) 0.4309(3) 0.0691(3) 0.0723(17) Uani 1 1 d .
H48A H 0.0475 0.4288 0.0338 0.087 Uiso 1 1 calc R
C39 C 0.2707(4) 0.6754(3) 0.5232(3) 0.0576(13) Uani 1 1 d .
H39A H 0.2997 0.6439 0.5597 0.069 Uiso 1 1 calc R
C36 C 0.1843(4) 0.7723(3) 0.4185(4) 0.0730(17) Uani 1 1 d .
H36A H 0.1558 0.8056 0.3838 0.088 Uiso 1 1 calc R
C32 C 0.3519(4) 0.7600(3) 0.2106(3) 0.0722(17) Uani 1 1 d .
H32A H 0.2825 0.7732 0.2091 0.087 Uiso 1 1 calc R
C29 C 0.5591(4) 0.7216(3) 0.2155(3) 0.0732(18) Uani 1 1 d .
H29A H 0.6290 0.7095 0.2169 0.088 Uiso 1 1 calc R
C38 C 0.1919(4) 0.7198(3) 0.5303(3) 0.0750(17) Uani 1 1 d .
H38A H 0.1687 0.7180 0.5716 0.090 Uiso 1 1 calc R
C11 C 0.2974(5) 0.6249(3) -0.0513(3) 0.0779(19) Uani 1 1 d .
H11A H 0.2548 0.6418 -0.0949 0.093 Uiso 1 1 calc R
C37 C 0.1467(5) 0.7668(4) 0.4775(4) 0.091(2) Uani 1 1 d .
H37A H 0.0908 0.7948 0.4819 0.109 Uiso 1 1 calc R
C50 C 0.0067(4) 0.4217(4) 0.1597(3) 0.091(2) Uani 1 1 d .
H50A H 0.0204 0.4223 0.2112 0.136 Uiso 1 1 calc R
H50B H -0.0255 0.3786 0.1411 0.136 Uiso 1 1 calc R
H50C H -0.0412 0.4587 0.1390 0.136 Uiso 1 1 calc R
C31 C 0.3923(5) 0.7752(4) 0.1536(3) 0.102(3) Uani 1 1 d .
H31A H 0.3506 0.7994 0.1141 0.122 Uiso 1 1 calc R
C46 C 0.1977(5) 0.4284(4) -0.0335(3) 0.095(2) Uani 1 1 d .
H46A H 0.2682 0.4309 -0.0401 0.142 Uiso 1 1 calc R
H46B H 0.1546 0.4655 -0.0591 0.142 Uiso 1 1 calc R
H46C H 0.1652 0.3852 -0.0517 0.142 Uiso 1 1 calc R
C30 C 0.4944(5) 0.7547(4) 0.1551(3) 0.101(2) Uani 1 1 d .
H30A H 0.5202 0.7630 0.1155 0.121 Uiso 1 1 calc R
HW1 H 0.394(5) 0.460(3) 0.385(2) 0.152 Uiso 1 1 d D
HW2 H 0.401(5) 0.467(3) 0.458(2) 0.152 Uiso 1 1 d D

loop_
_atom_site_aniso_label
_atom_site_aniso_U_11
_atom_site_aniso_U_22
_atom_site_aniso_U_33
_atom_site_aniso_U_23
_atom_site_aniso_U_13
_atom_site_aniso_U_12
Tb1 0.02844(10) 0.04183(13) 0.02799(10) -0.00031(9) 0.00366(8) -0.00118(9)
Tb2 0.02576(10) 0.03395(12) 0.02784(10) 0.00308(9) 0.00602(7) -0.00046(8)
O3 0.0264(14) 0.0493(19) 0.0332(15) 0.0045(14) 0.0061(11) -0.0051(13)
O2 0.0248(13) 0.0466(18) 0.0365(15) -0.0001(14) 0.0060(12) 0.0017(13)
O1 0.0244(13) 0.0474(18) 0.0312(14) -0.0028(13) 0.0075(11) 0.0007(12)
O5 0.0485(18) 0.046(2) 0.0377(17) -0.0012(15) 0.0127(14) 0.0043(15)
O4 0.0451(17) 0.0433(19) 0.0461(18) 0.0086(15) 0.0181(14) 0.0155(14)
O9 0.061(2) 0.0397(19) 0.0349(16) 0.0014(14) 0.0160(15) -0.0105(15)
O6 0.0403(16) 0.046(2) 0.0379(17) 0.0031(14) 0.0097(13) 0.0007(14)
O8 0.0335(16) 0.062(2) 0.0491(19) -0.0001(16) 0.0042(14) -0.0108(15)
N3 0.0366(19) 0.044(2) 0.041(2) 0.0122(17) 0.0084(16) -0.0034(17)
N2 0.037(2) 0.048(2) 0.040(2) 0.0076(18) 0.0061(16) -0.0007(17)
N1 0.0375(19) 0.055(3) 0.0316(19) 0.0035(17) 0.0088(15) -0.0021(17)
O7 0.0441(18) 0.064(2) 0.0395(18) -0.0103(16) 0.0000(14) -0.0034(16)
C1 0.027(2) 0.043(3) 0.034(2) -0.0095(19) 0.0087(17) -0.0049(18)
C20 0.027(2) 0.035(3) 0.041(2) 0.0000(19) 0.0025(18) 0.0015(17)
N4 0.039(2) 0.042(2) 0.043(2) 0.0125(18) 0.0051(16) -0.0017(17)
C21 0.029(2) 0.040(3) 0.038(2) -0.004(2) 0.0045(17) -0.0003(18)
C2 0.032(2) 0.056(3) 0.038(2) 0.000(2) 0.0074(19) 0.002(2)
C40 0.032(2) 0.041(3) 0.054(3) -0.003(2) 0.015(2) -0.0003(19)
C8 0.046(3) 0.058(3) 0.032(2) 0.007(2) 0.008(2) -0.003(2)
C15 0.030(2) 0.039(3) 0.049(3) 0.001(2) 0.0038(19) 0.0028(19)
C14 0.040(3) 0.048(3) 0.047(3) 0.014(2) -0.002(2) 0.004(2)
C26 0.030(2) 0.046(3) 0.046(3) 0.001(2) 0.0092(19) -0.0046(19)
C6 0.029(2) 0.066(3) 0.040(2) 0.003(2) 0.0112(19) 0.000(2)
C22 0.039(3) 0.077(4) 0.044(3) 0.014(3) 0.004(2) -0.006(2)
C27 0.039(2) 0.057(3) 0.055(3) 0.010(2) 0.016(2) -0.015(2)
C19 0.041(2) 0.060(3) 0.050(3) 0.005(2) 0.016(2) 0.003(2)
C47 0.058(3) 0.069(4) 0.041(3) -0.008(3) -0.007(2) -0.003(3)
C13 0.048(3) 0.055(3) 0.033(2) 0.007(2) 0.007(2) -0.007(2)
C35 0.040(2) 0.034(3) 0.065(3) 0.000(2) 0.014(2) 0.008(2)
C44 0.049(3) 0.037(3) 0.034(2) -0.002(2) 0.007(2) -0.009(2)
C34 0.042(3) 0.035(3) 0.067(3) 0.015(2) 0.002(2) 0.005(2)
C7 0.043(3) 0.067(3) 0.040(3) 0.005(2) 0.019(2) -0.005(2)
C45 0.071(3) 0.043(3) 0.048(3) -0.001(2) 0.020(2) -0.009(2)
C28 0.047(3) 0.052(3) 0.053(3) 0.024(2) 0.011(2) -0.003(2)
C3 0.038(3) 0.082(4) 0.049(3) 0.003(3) 0.005(2) 0.010(3)
C9 0.053(3) 0.073(4) 0.036(3) 0.008(2) 0.012(2) -0.009(3)
C10 0.074(4) 0.097(5) 0.038(3) 0.014(3) 0.018(3) -0.011(3)
C4 0.030(2) 0.114(5) 0.062(3) -0.002(3) 0.016(2) 0.003(3)
C24 0.031(2) 0.092(4) 0.069(4) -0.001(3) 0.009(2) -0.006(3)
C33 0.044(3) 0.045(3) 0.051(3) 0.018(2) 0.007(2) -0.004(2)
C42 0.057(3) 0.046(3) 0.052(3) -0.003(2) 0.020(2) 0.008(2)
C5 0.036(3) 0.109(5) 0.052(3) 0.000(3) 0.019(2) 0.001(3)
C17 0.032(2) 0.067(4) 0.093(4) 0.009(3) 0.019(3) 0.016(2)
C49 0.035(3) 0.057(3) 0.078(4) -0.002(3) 0.003(3) -0.003(2)
C18 0.041(3) 0.067(4) 0.082(4) 0.000(3) 0.028(3) 0.006(3)
C25 0.034(2) 0.083(4) 0.072(4) 0.011(3) 0.013(2) -0.013(3)
C43 0.077(3) 0.041(3) 0.051(3) 0.012(2) 0.026(3) 0.019(3)
C16 0.035(2) 0.061(3) 0.062(3) 0.009(3) 0.005(2) 0.010(2)
C12 0.050(3) 0.099(5) 0.048(3) 0.026(3) 0.006(2) 0.004(3)
C23 0.037(3) 0.096(5) 0.056(3) 0.008(3) -0.001(2) 0.002(3)
C41 0.102(5) 0.088(5) 0.085(4) 0.020(4) 0.056(4) 0.050(4)
C48 0.044(3) 0.103(5) 0.056(3) -0.010(3) -0.010(3) -0.010(3)
C39 0.053(3) 0.057(3) 0.071(4) 0.000(3) 0.031(3) 0.010(3)
C36 0.063(3) 0.050(4) 0.107(5) 0.004(3) 0.025(3) 0.021(3)
C32 0.057(3) 0.083(4) 0.070(4) 0.042(3) 0.006(3) 0.004(3)
C29 0.057(3) 0.105(5) 0.061(3) 0.037(3) 0.021(3) -0.003(3)
C38 0.072(4) 0.071(4) 0.098(5) -0.009(4) 0.051(4) 0.010(3)
C11 0.073(4) 0.117(5) 0.038(3) 0.032(3) 0.005(3) 0.000(4)
C37 0.069(4) 0.080(5) 0.137(6) 0.001(5) 0.051(4) 0.026(4)
C50 0.031(3) 0.135(6) 0.098(5) -0.009(4) 0.006(3) -0.019(3)
C31 0.063(4) 0.157(7) 0.080(4) 0.078(5) 0.011(3) 0.001(4)
C46 0.095(5) 0.134(6) 0.039(3) -0.013(4) -0.009(3) -0.010(4)
C30 0.085(5) 0.147(7) 0.075(4) 0.061(5) 0.031(4) -0.006(4)

loop_
_atom_type_symbol
_atom_type_description
_atom_type_scat_dispersion_real
_atom_type_scat_dispersion_imag
_atom_type_scat_source
C C 0.0033 0.0016 'International Tables Vol C Tables 4.2.6.8 and 6.1.1.4'
H H 0.0000 0.0000 'International Tables Vol C Tables 4.2.6.8 and 6.1.1.4'
N N 0.0061 0.0033 'International Tables Vol C Tables 4.2.6.8 and 6.1.1.4'
O O 0.0106 0.0060 'International Tables Vol C Tables 4.2.6.8 and 6.1.1.4'
Tb Tb -0.1723 4.1537 'International Tables Vol C Tables 4.2.6.8 and 6.1.1.4'

loop_
_geom_angle_atom_site_label_1
_geom_angle_atom_site_label_2
_geom_angle_atom_site_label_3
_geom_angle
O8 Tb1 O7 73.03(11)
O8 Tb1 O5 116.31(11)
O7 Tb1 O5 78.79(10)
O8 Tb1 O1 141.57(10)
O7 Tb1 O1 145.40(10)
O5 Tb1 O1 82.52(9)
O8 Tb1 O2 79.78(10)
O7 Tb1 O2 134.56(10)
O5 Tb1 O2 146.60(9)
O1 Tb1 O2 69.18(9)
O8 Tb1 O6 75.85(10)
O7 Tb1 O6 122.06(11)
O5 Tb1 O6 73.10(10)
O1 Tb1 O6 78.82(9)
O2 Tb1 O6 84.00(10)
O8 Tb1 N1 141.79(11)
O7 Tb1 N1 77.60(11)
O5 Tb1 N1 80.43(11)
O1 Tb1 N1 70.72(10)
O2 Tb1 N1 105.33(11)
O6 Tb1 N1 141.79(10)
O8 Tb1 N2 85.53(11)
O7 Tb1 N2 72.30(12)
O5 Tb1 N2 136.53(11)
O1 Tb1 N2 103.66(10)
O2 Tb1 N2 69.88(10)
O6 Tb1 N2 150.30(11)
N1 Tb1 N2 62.32(11)
O8 Tb1 Tb2 109.80(8)
O7 Tb1 Tb2 160.91(8)
O5 Tb1 Tb2 114.53(7)
O1 Tb1 Tb2 35.14(6)
O2 Tb1 Tb2 34.33(6)
O6 Tb1 Tb2 76.24(7)
N1 Tb1 Tb2 90.79(8)
N2 Tb1 Tb2 88.93(8)
O4 Tb2 O3 91.66(10)
O4 Tb2 O2 103.14(10)
O3 Tb2 O2 157.27(10)
O4 Tb2 O9 83.03(11)
O3 Tb2 O9 85.60(10)
O2 Tb2 O9 79.28(10)
O4 Tb2 O1 164.82(10)
O3 Tb2 O1 92.67(9)
O2 Tb2 O1 68.80(9)
O9 Tb2 O1 82.81(10)
O4 Tb2 N3 116.83(12)
O3 Tb2 N3 73.93(10)
O2 Tb2 N3 113.00(10)
O9 Tb2 N3 151.28(11)
O1 Tb2 N3 78.34(11)
O4 Tb2 N4 72.83(11)
O3 Tb2 N4 120.92(11)
O2 Tb2 N4 80.41(11)
O9 Tb2 N4 143.79(11)
O1 Tb2 N4 116.79(11)
N3 Tb2 N4 64.88(11)
O4 Tb2 Tb1 135.00(8)
O3 Tb2 Tb1 125.01(7)
O2 Tb2 Tb1 34.45(6)
O9 Tb2 Tb1 75.79(7)
O1 Tb2 Tb1 34.63(6)
N3 Tb2 Tb1 99.45(8)
N4 Tb2 Tb1 102.64(8)
C21 O3 Tb2 139.3(2)
C20 O2 Tb2 125.1(2)
C20 O2 Tb1 123.7(2)
Tb2 O2 Tb1 111.22(10)
C1 O1 Tb1 121.1(2)
C1 O1 Tb2 128.7(2)
Tb1 O1 Tb2 110.23(9)
C42 O5 Tb1 136.1(3)
C40 O4 Tb2 141.9(3)
Tb2 O9 HW1 103(4)
Tb2 O9 HW2 140(5)
HW1 O9 HW2 110.4(18)
C44 O6 Tb1 134.6(3)
C49 O8 Tb1 134.9(3)
C27 N3 C28 120.0(4)
C27 N3 Tb2 130.0(3)
C28 N3 Tb2 109.8(2)
C14 N2 C13 119.9(4)
C14 N2 Tb1 125.1(3)
C13 N2 Tb1 114.1(3)
C7 N1 C8 119.7(4)
C7 N1 Tb1 125.4(3)
C8 N1 Tb1 114.8(3)
C47 O7 Tb1 133.1(3)
O1 C1 C2 119.8(4)
O1 C1 C6 122.1(4)
C2 C1 C6 118.1(4)
O2 C20 C19 120.2(4)
O2 C20 C15 121.5(4)
C19 C20 C15 118.2(4)
C34 N4 C33 119.5(4)
C34 N4 Tb2 130.1(3)
C33 N4 Tb2 110.2(3)
O3 C21 C22 119.7(4)
O3 C21 C26 122.9(4)
C22 C21 C26 117.4(4)
C3 C2 C1 121.4(4)
C3 C2 H2A 119.3
C1 C2 H2A 119.3
O4 C40 C35 122.9(4)
O4 C40 C39 119.4(4)
C35 C40 C39 117.7(4)
C9 C8 C13 120.0(4)
C9 C8 N1 124.0(4)
C13 C8 N1 115.8(4)
C16 C15 C20 118.9(4)
C16 C15 C14 117.7(4)
C20 C15 C14 123.4(4)
N2 C14 C15 126.1(4)
N2 C14 H14A 116.9
C15 C14 H14A 116.9
C21 C26 C25 118.7(4)
C21 C26 C27 124.4(4)
C25 C26 C27 116.9(4)
C1 C6 C5 118.8(4)
C1 C6 C7 123.0(4)
C5 C6 C7 118.2(4)
C23 C22 C21 122.4(5)
C23 C22 H22A 118.8
C21 C22 H22A 118.8
N3 C27 C26 126.8(4)
N3 C27 H27A 116.6
C26 C27 H27A 116.6
C18 C19 C20 121.6(5)
C18 C19 H19A 119.2
C20 C19 H19A 119.2
O7 C47 C48 124.8(5)
O7 C47 C46 115.7(5)
C48 C47 C46 119.5(5)
C12 C13 C8 118.6(4)
C12 C13 N2 125.3(4)
C8 C13 N2 116.0(4)
C40 C35 C36 119.6(5)
C40 C35 C34 122.9(4)
C36 C35 C34 117.3(5)
O6 C44 C43 124.0(4)
O6 C44 C45 116.7(4)
C43 C44 C45 119.2(4)
N4 C34 C35 125.9(4)
N4 C34 H34A 117.1
C35 C34 H34A 117.1
N1 C7 C6 125.3(4)
N1 C7 H7A 117.4
C6 C7 H7A 117.4
C44 C45 H45A 109.5
C44 C45 H45B 109.5
H45A C45 H45B 109.5
C44 C45 H45C 109.5
H45A C45 H45C 109.5
H45B C45 H45C 109.5
C29 C28 C33 119.3(4)
C29 C28 N3 124.2(4)
C33 C28 N3 116.4(4)
C2 C3 C4 120.1(4)
C2 C3 H3A 120.0
C4 C3 H3A 120.0
C10 C9 C8 120.9(5)
C10 C9 H9A 119.6
C8 C9 H9A 119.6
C9 C10 C11 119.8(5)
C9 C10 H10A 120.1
C11 C10 H10A 120.1
C5 C4 C3 119.5(4)
C5 C4 H4A 120.3
C3 C4 H4A 120.3
C25 C24 C23 119.1(4)
C25 C24 H24A 120.5
C23 C24 H24A 120.5
C32 C33 C28 119.7(4)
C32 C33 N4 124.4(4)
C28 C33 N4 115.9(4)
O5 C42 C43 124.6(4)
O5 C42 C41 116.1(4)
C43 C42 C41 119.2(5)
C4 C5 C6 122.1(5)
C4 C5 H5A 119.0
C6 C5 H5A 119.0
C16 C17 C18 120.1(4)
C16 C17 H17A 119.9
C18 C17 H17A 119.9
O8 C49 C48 124.6(5)
O8 C49 C50 115.0(5)
C48 C49 C50 120.4(4)
C17 C18 C19 119.6(5)
C17 C18 H18A 120.2
C19 C18 H18A 120.2
C24 C25 C26 122.5(5)
C24 C25 H25A 118.8
C26 C25 H25A 118.8
C42 C43 C44 126.7(4)
C42 C43 H43A 116.6
C44 C43 H43A 116.6
C17 C16 C15 121.5(5)
C17 C16 H16A 119.2
C15 C16 H16A 119.2
C11 C12 C13 120.5(5)
C11 C12 H12A 119.7
C13 C12 H12A 119.7
C22 C23 C24 120.0(5)
C22 C23 H23A 120.0
C24 C23 H23A 120.0
C42 C41 H41A 109.5
C42 C41 H41B 109.5
H41A C41 H41B 109.5
C42 C41 H41C 109.5
H41A C41 H41C 109.5
H41B C41 H41C 109.5
C49 C48 C47 124.2(4)
C49 C48 H48A 117.9
C47 C48 H48A 117.9
C38 C39 C40 120.8(5)
C38 C39 H39A 119.6
C40 C39 H39A 119.6
C37 C36 C35 120.7(6)
C37 C36 H36A 119.6
C35 C36 H36A 119.6
C31 C32 C33 120.3(5)
C31 C32 H32A 119.9
C33 C32 H32A 119.9
C28 C29 C30 120.4(5)
C28 C29 H29A 119.8
C30 C29 H29A 119.8
C39 C38 C37 121.2(5)
C39 C38 H38A 119.4
C37 C38 H38A 119.4
C12 C11 C10 120.2(5)
C12 C11 H11A 119.9
C10 C11 H11A 119.9
C36 C37 C38 119.7(5)
C36 C37 H37A 120.1
C38 C37 H37A 120.1
C49 C50 H50A 109.5
C49 C50 H50B 109.5
H50A C50 H50B 109.5
C49 C50 H50C 109.5
H50A C50 H50C 109.5
H50B C50 H50C 109.5
C30 C31 C32 120.0(5)
C30 C31 H31A 120.0
C32 C31 H31A 120.0
C47 C46 H46A 109.5
C47 C46 H46B 109.5
H46A C46 H46B 109.5
C47 C46 H46C 109.5
H46A C46 H46C 109.5
H46B C46 H46C 109.5
C31 C30 C29 120.2(5)
C31 C30 H30A 119.9
C29 C30 H30A 119.9

loop_
_geom_bond_atom_site_label_1
_geom_bond_atom_site_label_2
_geom_bond_distance
Tb1 O8 2.303(3)
Tb1 O7 2.325(3)
Tb1 O5 2.326(3)
Tb1 O1 2.347(2)
Tb1 O2 2.352(3)
Tb1 O6 2.394(3)
Tb1 N1 2.551(3)
Tb1 N2 2.563(4)
Tb1 Tb2 3.8754(3)
Tb2 O4 2.182(3)
Tb2 O3 2.238(2)
Tb2 O2 2.345(3)
Tb2 O9 2.372(3)
Tb2 O1 2.377(3)
Tb2 N3 2.475(3)
Tb2 N4 2.475(4)
O3 C21 1.321(4)
O2 C20 1.340(4)
O1 C1 1.337(4)
O5 C42 1.268(5)
O4 C40 1.311(5)
O9 HW1 0.847(10)
O9 HW2 0.845(10)
O6 C44 1.273(5)
O8 C49 1.257(5)
N3 C27 1.289(5)
N3 C28 1.430(5)
N2 C14 1.273(5)
N2 C13 1.429(5)
N1 C7 1.278(5)
N1 C8 1.425(5)
O7 C47 1.268(5)
C1 C2 1.396(6)
C1 C6 1.408(5)
C20 C19 1.391(6)
C20 C15 1.411(6)
N4 C34 1.295(5)
N4 C33 1.424(5)
C21 C22 1.394(6)
C21 C26 1.408(6)
C2 C3 1.379(6)
C2 H2A 0.9300
C40 C35 1.406(6)
C40 C39 1.410(6)
C8 C9 1.387(6)
C8 C13 1.397(6)
C15 C16 1.403(5)
C15 C14 1.447(6)
C14 H14A 0.9300
C26 C25 1.412(5)
C26 C27 1.436(6)
C6 C5 1.410(6)
C6 C7 1.452(6)
C22 C23 1.377(6)
C22 H22A 0.9300
C27 H27A 0.9300
C19 C18 1.385(6)
C19 H19A 0.9300
C47 C48 1.390(7)
C47 C46 1.528(7)
C13 C12 1.395(6)
C35 C36 1.413(6)
C35 C34 1.438(6)
C44 C43 1.380(6)
C44 C45 1.501(6)
C34 H34A 0.9300
C7 H7A 0.9300
C45 H45A 0.9600
C45 H45B 0.9600
C45 H45C 0.9600
C28 C29 1.383(6)
C28 C33 1.397(6)
C3 C4 1.393(7)
C3 H3A 0.9300
C9 C10 1.368(6)
C9 H9A 0.9300
C10 C11 1.385(7)
C10 H10A 0.9300
C4 C5 1.346(7)
C4 H4A 0.9300
C24 C25 1.349(7)
C24 C23 1.384(7)
C24 H24A 0.9300
C33 C32 1.395(6)
C42 C43 1.380(6)
C42 C41 1.513(6)
C5 H5A 0.9300
C17 C16 1.357(7)
C17 C18 1.382(7)
C17 H17A 0.9300
C49 C48 1.384(7)
C49 C50 1.521(7)
C18 H18A 0.9300
C25 H25A 0.9300
C43 H43A 0.9300
C16 H16A 0.9300
C12 C11 1.382(7)
C12 H12A 0.9300
C23 H23A 0.9300
C41 H41A 0.9600
C41 H41B 0.9600
C41 H41C 0.9600
C48 H48A 0.9300
C39 C38 1.372(6)
C39 H39A 0.9300
C36 C37 1.364(8)
C36 H36A 0.9300
C32 C31 1.378(7)
C32 H32A 0.9300
C29 C30 1.390(7)
C29 H29A 0.9300
C38 C37 1.373(8)
C38 H38A 0.9300
C11 H11A 0.9300
C37 H37A 0.9300
C50 H50A 0.9600
C50 H50B 0.9600
C50 H50C 0.9600
C31 C30 1.376(8)
C31 H31A 0.9300
C46 H46A 0.9600
C46 H46B 0.9600
C46 H46C 0.9600
C30 H30A 0.9300

loop_
_geom_torsion_atom_site_label_1
_geom_torsion_atom_site_label_2
_geom_torsion_atom_site_label_3
_geom_torsion_atom_site_label_4
_geom_torsion
O8 Tb1 Tb2 O4 -3.30(13)
O7 Tb1 Tb2 O4 92.0(2)
O5 Tb1 Tb2 O4 -136.31(13)
O1 Tb1 Tb2 O4 -162.53(15)
O2 Tb1 Tb2 O4 27.20(16)
O6 Tb1 Tb2 O4 -72.47(12)
N1 Tb1 Tb2 O4 143.86(13)
N2 Tb1 Tb2 O4 81.56(13)
O8 Tb1 Tb2 O3 135.32(12)
O7 Tb1 Tb2 O3 -129.4(2)
O5 Tb1 Tb2 O3 2.31(11)
O1 Tb1 Tb2 O3 -23.91(14)
O2 Tb1 Tb2 O3 165.82(14)
O6 Tb1 Tb2 O3 66.15(10)
N1 Tb1 Tb2 O3 -77.53(11)
N2 Tb1 Tb2 O3 -139.82(11)
O8 Tb1 Tb2 O2 -30.50(15)
O7 Tb1 Tb2 O2 64.8(3)
O5 Tb1 Tb2 O2 -163.52(15)
O1 Tb1 Tb2 O2 170.26(16)
O6 Tb1 Tb2 O2 -99.67(14)
N1 Tb1 Tb2 O2 116.65(14)
N2 Tb1 Tb2 O2 54.36(14)
O8 Tb1 Tb2 O9 61.22(12)
O7 Tb1 Tb2 O9 156.5(2)
O5 Tb1 Tb2 O9 -71.79(12)
O1 Tb1 Tb2 O9 -98.01(14)
O2 Tb1 Tb2 O9 91.72(15)
O6 Tb1 Tb2 O9 -7.95(11)
N1 Tb1 Tb2 O9 -151.63(12)
N2 Tb1 Tb2 O9 146.08(11)
O8 Tb1 Tb2 O1 159.23(14)
O7 Tb1 Tb2 O1 -105.5(3)
O5 Tb1 Tb2 O1 26.22(14)
O2 Tb1 Tb2 O1 -170.26(16)
O6 Tb1 Tb2 O1 90.07(13)
N1 Tb1 Tb2 O1 -53.61(14)
N2 Tb1 Tb2 O1 -115.90(14)
O8 Tb1 Tb2 N3 -147.74(12)
O7 Tb1 Tb2 N3 -52.5(2)
O5 Tb1 Tb2 N3 79.25(11)
O1 Tb1 Tb2 N3 53.03(14)
O2 Tb1 Tb2 N3 -117.24(14)
O6 Tb1 Tb2 N3 143.09(10)
N1 Tb1 Tb2 N3 -0.58(11)
N2 Tb1 Tb2 N3 -62.88(11)
O8 Tb1 Tb2 N4 -81.55(12)
O7 Tb1 Tb2 N4 13.7(2)
O5 Tb1 Tb2 N4 145.44(11)
O1 Tb1 Tb2 N4 119.22(14)
O2 Tb1 Tb2 N4 -51.04(15)
O6 Tb1 Tb2 N4 -150.71(11)
N1 Tb1 Tb2 N4 65.61(11)
N2 Tb1 Tb2 N4 3.32(11)
O4 Tb2 O3 C21 -136.9(4)
O2 Tb2 O3 C21 92.0(5)
O9 Tb2 O3 C21 140.2(4)
O1 Tb2 O3 C21 57.6(4)
N3 Tb2 O3 C21 -19.4(4)
N4 Tb2 O3 C21 -66.0(4)
Tb1 Tb2 O3 C21 71.0(4)
O4 Tb2 O2 C20 22.3(3)
O3 Tb2 O2 C20 151.6(3)
O9 Tb2 O2 C20 102.4(3)
O1 Tb2 O2 C20 -171.2(3)
N3 Tb2 O2 C20 -104.8(3)
N4 Tb2 O2 C20 -47.4(3)
Tb1 Tb2 O2 C20 -177.1(4)
O4 Tb2 O2 Tb1 -160.61(11)
O3 Tb2 O2 Tb1 -31.3(3)
O9 Tb2 O2 Tb1 -80.45(13)
O1 Tb2 O2 Tb1 5.92(10)
N3 Tb2 O2 Tb1 72.33(15)
N4 Tb2 O2 Tb1 129.69(14)
O8 Tb1 O2 C20 -31.9(3)
O7 Tb1 O2 C20 21.7(3)
O5 Tb1 O2 C20 -154.9(3)
O1 Tb1 O2 C20 171.2(3)
O6 Tb1 O2 C20 -108.5(3)
N1 Tb1 O2 C20 109.2(3)
N2 Tb1 O2 C20 57.1(3)
Tb2 Tb1 O2 C20 177.2(4)
O8 Tb1 O2 Tb2 150.97(14)
O7 Tb1 O2 Tb2 -155.47(12)
O5 Tb1 O2 Tb2 28.0(2)
O1 Tb1 O2 Tb2 -5.98(10)
O6 Tb1 O2 Tb2 74.31(12)
N1 Tb1 O2 Tb2 -67.91(13)
N2 Tb1 O2 Tb2 -120.08(14)
O8 Tb1 O1 C1 148.2(3)
O7 Tb1 O1 C1 -33.0(4)
O5 Tb1 O1 C1 24.6(3)
O2 Tb1 O1 C1 -173.5(3)
O6 Tb1 O1 C1 98.7(3)
N1 Tb1 O1 C1 -57.8(3)
N2 Tb1 O1 C1 -111.6(3)
Tb2 Tb1 O1 C1 -179.3(3)
O8 Tb1 O1 Tb2 -32.5(2)
O7 Tb1 O1 Tb2 146.29(16)
O5 Tb1 O1 Tb2 -156.08(13)
O2 Tb1 O1 Tb2 5.86(10)
O6 Tb1 O1 Tb2 -81.92(12)
N1 Tb1 O1 Tb2 121.49(14)
N2 Tb1 O1 Tb2 67.75(13)
O4 Tb2 O1 C1 -126.6(4)
O3 Tb2 O1 C1 -20.1(3)
O2 Tb2 O1 C1 173.4(3)
O9 Tb2 O1 C1 -105.4(3)
N3 Tb2 O1 C1 52.8(3)
N4 Tb2 O1 C1 106.7(3)
Tb1 Tb2 O1 C1 179.3(4)
O4 Tb2 O1 Tb1 54.2(4)
O3 Tb2 O1 Tb1 160.59(11)
O2 Tb2 O1 Tb1 -5.89(10)
O9 Tb2 O1 Tb1 75.36(12)
N3 Tb2 O1 Tb1 -126.42(13)
N4 Tb2 O1 Tb1 -72.55(14)
O8 Tb1 O5 C42 -73.9(4)
O7 Tb1 O5 C42 -138.5(4)
O1 Tb1 O5 C42 70.8(4)
O2 Tb1 O5 C42 39.0(5)
O6 Tb1 O5 C42 -9.7(4)
N1 Tb1 O5 C42 142.4(4)
N2 Tb1 O5 C42 172.8(4)
Tb2 Tb1 O5 C42 55.9(4)
O3 Tb2 O4 C40 141.6(4)
O2 Tb2 O4 C40 -55.8(5)
O9 Tb2 O4 C40 -133.0(5)
O1 Tb2 O4 C40 -111.8(5)
N3 Tb2 O4 C40 68.8(5)
N4 Tb2 O4 C40 19.7(4)
Tb1 Tb2 O4 C40 -71.2(5)
O8 Tb1 O6 C44 127.3(4)
O7 Tb1 O6 C44 68.2(4)
O5 Tb1 O6 C44 3.7(4)
O1 Tb1 O6 C44 -81.8(4)
O2 Tb1 O6 C44 -151.7(4)
N1 Tb1 O6 C44 -44.5(4)
N2 Tb1 O6 C44 -179.8(3)
Tb2 Tb1 O6 C44 -117.7(4)
O7 Tb1 O8 C49 -22.1(5)
O5 Tb1 O8 C49 -89.9(5)
O1 Tb1 O8 C49 157.2(4)
O2 Tb1 O8 C49 121.1(5)
O6 Tb1 O8 C49 -152.6(5)
N1 Tb1 O8 C49 19.3(5)
N2 Tb1 O8 C49 50.8(5)
Tb2 Tb1 O8 C49 138.0(4)
O4 Tb2 N3 C27 93.7(4)
O3 Tb2 N3 C27 10.1(4)
O2 Tb2 N3 C27 -146.9(4)
O9 Tb2 N3 C27 -36.2(5)
O1 Tb2 N3 C27 -86.2(4)
N4 Tb2 N3 C27 146.6(4)
Tb1 Tb2 N3 C27 -113.8(4)
O4 Tb2 N3 C28 -90.9(3)
O3 Tb2 N3 C28 -174.4(3)
O2 Tb2 N3 C28 28.6(3)
O9 Tb2 N3 C28 139.3(3)
O1 Tb2 N3 C28 89.3(3)
N4 Tb2 N3 C28 -37.9(3)
Tb1 Tb2 N3 C28 61.7(3)
O8 Tb1 N2 C14 43.7(4)
O7 Tb1 N2 C14 117.3(4)
O5 Tb1 N2 C14 168.0(3)
O1 Tb1 N2 C14 -98.5(4)
O2 Tb1 N2 C14 -37.1(3)
O6 Tb1 N2 C14 -7.1(5)
N1 Tb1 N2 C14 -157.7(4)
Tb2 Tb1 N2 C14 -66.3(4)
O8 Tb1 N2 C13 -125.4(3)
O7 Tb1 N2 C13 -51.8(3)
O5 Tb1 N2 C13 -1.1(4)
O1 Tb1 N2 C13 92.5(3)
O2 Tb1 N2 C13 153.9(3)
O6 Tb1 N2 C13 -176.2(2)
N1 Tb1 N2 C13 33.2(3)
Tb2 Tb1 N2 C13 124.7(3)
O8 Tb1 N1 C7 -172.6(3)
O7 Tb1 N1 C7 -132.3(4)
O5 Tb1 N1 C7 -51.7(4)
O1 Tb1 N1 C7 33.6(4)
O2 Tb1 N1 C7 94.5(4)
O6 Tb1 N1 C7 -5.4(5)
N2 Tb1 N1 C7 151.4(4)
Tb2 Tb1 N1 C7 63.0(4)
O8 Tb1 N1 C8 2.8(4)
O7 Tb1 N1 C8 43.1(3)
O5 Tb1 N1 C8 123.6(3)
O1 Tb1 N1 C8 -151.0(3)
O2 Tb1 N1 C8 -90.1(3)
O6 Tb1 N1 C8 169.9(3)
N2 Tb1 N1 C8 -33.2(3)
Tb2 Tb1 N1 C8 -121.6(3)
O8 Tb1 O7 C47 23.4(5)
O5 Tb1 O7 C47 145.6(5)
O1 Tb1 O7 C47 -155.8(4)
O2 Tb1 O7 C47 -32.5(5)
O6 Tb1 O7 C47 83.9(5)
N1 Tb1 O7 C47 -131.9(5)
N2 Tb1 O7 C47 -67.3(5)
Tb2 Tb1 O7 C47 -78.2(5)
Tb1 O1 C1 C2 -123.7(3)
Tb2 O1 C1 C2 57.1(5)
Tb1 O1 C1 C6 56.9(5)
Tb2 O1 C1 C6 -122.3(4)
Tb2 O2 C20 C19 -55.2(5)
Tb1 O2 C20 C19 128.0(4)
Tb2 O2 C20 C15 123.4(4)
Tb1 O2 C20 C15 -53.4(5)
O4 Tb2 N4 C34 -15.7(4)
O3 Tb2 N4 C34 -97.1(4)
O2 Tb2 N4 C34 91.3(4)
O9 Tb2 N4 C34 34.7(5)
O1 Tb2 N4 C34 151.6(4)
N3 Tb2 N4 C34 -147.5(4)
Tb1 Tb2 N4 C34 117.8(4)
O4 Tb2 N4 C33 170.0(3)
O3 Tb2 N4 C33 88.6(3)
O2 Tb2 N4 C33 -82.9(3)
O9 Tb2 N4 C33 -139.6(3)
O1 Tb2 N4 C33 -22.7(3)
N3 Tb2 N4 C33 38.2(3)
Tb1 Tb2 N4 C33 -56.5(3)
Tb2 O3 C21 C22 -159.3(3)
Tb2 O3 C21 C26 18.9(7)
O1 C1 C2 C3 -178.8(4)
C6 C1 C2 C3 0.7(7)
Tb2 O4 C40 C35 -12.7(7)
Tb2 O4 C40 C39 167.8(3)
C7 N1 C8 C9 31.8(7)
Tb1 N1 C8 C9 -143.8(4)
C7 N1 C8 C13 -153.1(5)
Tb1 N1 C8 C13 31.2(5)
O2 C20 C15 C16 -178.3(4)
C19 C20 C15 C16 0.3(6)
O2 C20 C15 C14 0.2(7)
C19 C20 C15 C14 178.8(4)
C13 N2 C14 C15 179.8(4)
Tb1 N2 C14 C15 11.4(7)
C16 C15 C14 N2 -161.5(5)
C20 C15 C14 N2 20.0(7)
O3 C21 C26 C25 -179.0(4)
C22 C21 C26 C25 -0.8(7)
O3 C21 C26 C27 -0.3(7)
C22 C21 C26 C27 177.9(5)
O1 C1 C6 C5 176.5(4)
C2 C1 C6 C5 -2.9(7)
O1 C1 C6 C7 -1.9(7)
C2 C1 C6 C7 178.6(4)
O3 C21 C22 C23 178.2(5)
C26 C21 C22 C23 -0.1(7)
C28 N3 C27 C26 -177.3(5)
Tb2 N3 C27 C26 -2.2(7)
C21 C26 C27 N3 -6.4(8)
C25 C26 C27 N3 172.4(5)
O2 C20 C19 C18 179.4(4)
C15 C20 C19 C18 0.8(7)
Tb1 O7 C47 C48 -18.1(9)
Tb1 O7 C47 C46 163.8(4)
C9 C8 C13 C12 -2.1(7)
N1 C8 C13 C12 -177.4(5)
C9 C8 C13 N2 175.8(4)
N1 C8 C13 N2 0.5(6)
C14 N2 C13 C12 -23.6(7)
Tb1 N2 C13 C12 146.0(4)
C14 N2 C13 C8 158.7(4)
Tb1 N2 C13 C8 -31.6(5)
O4 C40 C35 C36 176.6(4)
C39 C40 C35 C36 -3.8(7)
O4 C40 C35 C34 -8.3(7)
C39 C40 C35 C34 171.3(4)
Tb1 O6 C44 C43 -0.7(7)
Tb1 O6 C44 C45 176.5(3)
C33 N4 C34 C35 -178.3(4)
Tb2 N4 C34 C35 7.8(7)
C40 C35 C34 N4 8.5(8)
C36 C35 C34 N4 -176.3(5)
C8 N1 C7 C6 -179.2(4)
Tb1 N1 C7 C6 -4.1(7)
C1 C6 C7 N1 -25.0(8)
C5 C6 C7 N1 156.6(5)
C27 N3 C28 C29 34.9(8)
Tb2 N3 C28 C29 -141.1(5)
C27 N3 C28 C33 -148.6(5)
Tb2 N3 C28 C33 35.4(5)
C1 C2 C3 C4 1.3(8)
C13 C8 C9 C10 1.1(8)
N1 C8 C9 C10 176.0(5)
C8 C9 C10 C11 -0.4(9)
C2 C3 C4 C5 -0.8(9)
C29 C28 C33 C32 -2.6(8)
N3 C28 C33 C32 -179.3(5)
C29 C28 C33 N4 176.7(5)
N3 C28 C33 N4 0.0(6)
C34 N4 C33 C32 -31.2(7)
Tb2 N4 C33 C32 143.8(5)
C34 N4 C33 C28 149.6(4)
Tb2 N4 C33 C28 -35.5(5)
Tb1 O5 C42 C43 12.6(8)
Tb1 O5 C42 C41 -165.8(4)
C3 C4 C5 C6 -1.6(9)
C1 C6 C5 C4 3.5(8)
C7 C6 C5 C4 -178.0(5)
Tb1 O8 C49 C48 14.8(9)
Tb1 O8 C49 C50 -165.0(4)
C16 C17 C18 C19 -1.1(8)
C20 C19 C18 C17 -0.4(8)
C23 C24 C25 C26 -1.2(9)
C21 C26 C25 C24 1.5(8)
C27 C26 C25 C24 -177.3(5)
O5 C42 C43 C44 -5.4(9)
C41 C42 C43 C44 173.0(5)
O6 C44 C43 C42 -0.3(8)
C45 C44 C43 C42 -177.4(5)
C18 C17 C16 C15 2.2(8)
C20 C15 C16 C17 -1.8(7)
C14 C15 C16 C17 179.6(5)
C8 C13 C12 C11 2.4(8)
N2 C13 C12 C11 -175.2(5)
C21 C22 C23 C24 0.4(9)
C25 C24 C23 C22 0.3(9)
O8 C49 C48 C47 4.7(10)
C50 C49 C48 C47 -175.4(6)
O7 C47 C48 C49 -2.8(10)
C46 C47 C48 C49 175.3(6)
O4 C40 C39 C38 -177.1(5)
C35 C40 C39 C38 3.3(7)
C40 C35 C36 C37 0.8(8)
C34 C35 C36 C37 -174.5(5)
C28 C33 C32 C31 1.9(9)
N4 C33 C32 C31 -177.3(6)
C33 C28 C29 C30 0.4(9)
N3 C28 C29 C30 176.8(6)
C40 C39 C38 C37 0.3(9)
C13 C12 C11 C10 -1.8(10)
C9 C10 C11 C12 0.8(10)
C35 C36 C37 C38 2.8(10)
C39 C38 C37 C36 -3.5(10)
C33 C32 C31 C30 1.0(11)
C32 C31 C30 C29 -3.2(12)
C28 C29 C30 C31 2.5(11)
